data_7046192
loop_
_publ_author_name
'Loukopoulos, Edward'
'Abdul-Sada, Alaa'
'Csire, Gizella'
'K\'allay, Csilla'
'Brookfield, Adam'
'Tizzard, Graham J.'
'Coles, Simon J.'
'Lykakis, Ioannis N.'
'Kostakis, George E.'

_publ_section_title
;
 Copper(ii)-benzotriazole coordination compounds in click chemistry: a
 diagnostic reactivity study.
;
_journal_issue 31
_journal_name_full 'Dalton transactions (Cambridge, England : 2003)'
_journal_page_first 10491
_journal_page_last 10508
_journal_paper_doi 10.1039/c8dt01256c
_journal_volume 47
_journal_year 2018
_chemical_formula_moiety 'C20 H16 N6'
_chemical_formula_sum 'C20 H16 N6'
_chemical_formula_weight 340.39
_space_group_crystal_system triclinic
_space_group_IT_number 2
_space_group_name_Hall '-P 1'
_space_group_name_H-M_alt 'P -1'
_symmetry_space_group_name_Hall '-P 1'
_symmetry_space_group_name_H-M 'P -1'
_atom_sites_solution_hydrogens geom
_atom_sites_solution_primary dual
_audit_creation_date 2017-02-21
_audit_creation_method
;
Olex2 1.2
(compiled 2017.01.04 svn.r3372 for OlexSys, GUI svn.r5292)
;
_audit_update_record
;
2018-03-22 deposited with the CCDC.
2018-05-01 downloaded from the CCDC.
;
_cell_angle_alpha 87.348(7)
_cell_angle_beta 89.529(5)
_cell_angle_gamma 67.155(8)
_cell_formula_units_Z 2
_cell_length_a 6.3881(4)
_cell_length_b 7.6794(9)
_cell_length_c 17.8944(12)
_cell_measurement_reflns_used 5145
_cell_measurement_temperature 293(2)
_cell_measurement_theta_max 29.5930
_cell_measurement_theta_min 2.8660
_cell_volume 808.07(13)
_computing_cell_refinement 'CrysAlisPro 1.171.39.9g (Rigaku OD, 2015)'
_computing_data_collection 'CrysAlisPro 1.171.39.9g (Rigaku OD, 2015)'
_computing_data_reduction 'CrysAlisPro 1.171.39.9g (Rigaku OD, 2015)'
_computing_molecular_graphics 'Olex2 (Dolomanov et al., 2009)'
_computing_publication_material 'Olex2 (Dolomanov et al., 2009)'
_computing_structure_refinement 'ShelXL (Sheldrick, 2015)'
_computing_structure_solution 'ShelXT (Sheldrick, 2015)'
_diffrn_ambient_temperature 293(2)
_diffrn_detector 'CCD plate'
_diffrn_measured_fraction_theta_full 0.985
_diffrn_measured_fraction_theta_max 0.987
_diffrn_measurement_details
;
List of Runs (angles in degrees, time in seconds):

  # Type    Start    End  Width  t~exp~   \w     \q     \k     \f   Frames
#--------------------------------------------------------------------------
  1  \w    -94.00  41.00   1.00   10.00    --  -17.00   0.00-180.00  135
  2  \w   -107.00  22.00   1.00   10.00    --  -17.00 -72.00-180.00  129
  3  \w    -69.00  22.00   1.00   10.00    --  -17.00 -72.00   0.00   91
  4  \w    -25.00  -2.00   1.00   10.00    --  -17.00  72.00 -90.00   23
  5  \w    -41.00 -26.00   1.00   10.00    --  -17.00  36.00-180.00   15
  6  \w   -107.00  73.00   1.00   10.00    --  -17.00   0.00 150.00  180
  7  \w    -64.00  22.00   1.00   10.00    --  -17.00 -72.00  90.00   86
  8  \w    -49.00  22.00   1.00   10.00    --  -17.00 -72.00 -90.00   71
  9  \w    -26.00 -10.00   1.00   10.00    --  -17.00  72.00-150.00   16
;
_diffrn_measurement_device 'abstract diffractometer'
_diffrn_measurement_device_type 'dtrek-CrysAlisPro-abstract goniometer imported rigaku-d*trek images'
_diffrn_measurement_method '\w scans'
_diffrn_orient_matrix_type 'CrysAlisPro convention (1999,Acta A55,543-557)'
_diffrn_orient_matrix_UB_11 -0.0430693000
_diffrn_orient_matrix_UB_12 0.0085586000
_diffrn_orient_matrix_UB_13 0.0369044000
_diffrn_orient_matrix_UB_21 -0.0139057000
_diffrn_orient_matrix_UB_22 0.0963270000
_diffrn_orient_matrix_UB_23 -0.0011745000
_diffrn_orient_matrix_UB_31 -0.1116701000
_diffrn_orient_matrix_UB_32 0.0267413000
_diffrn_orient_matrix_UB_33 -0.0145401000
_diffrn_radiation_monochromator graphite
_diffrn_radiation_probe x-ray
_diffrn_radiation_type MoK\a
_diffrn_radiation_wavelength 0.71073
_diffrn_reflns_av_R_equivalents 0.0484
_diffrn_reflns_av_unetI/netI 0.0480
_diffrn_reflns_Laue_measured_fraction_full 0.985
_diffrn_reflns_Laue_measured_fraction_max 0.987
_diffrn_reflns_limit_h_max 8
_diffrn_reflns_limit_h_min -8
_diffrn_reflns_limit_k_max 9
_diffrn_reflns_limit_k_min -9
_diffrn_reflns_limit_l_max 23
_diffrn_reflns_limit_l_min -23
_diffrn_reflns_number 13024
_diffrn_reflns_point_group_measured_fraction_full 0.985
_diffrn_reflns_point_group_measured_fraction_max 0.987
_diffrn_reflns_theta_full 25.242
_diffrn_reflns_theta_max 27.480
_diffrn_reflns_theta_min 2.279
_diffrn_source 'fine-focus sealed X-ray tube'
_diffrn_source_type 'Enhance (Mo) X-ray Source'
_exptl_absorpt_coefficient_mu 0.089
_exptl_absorpt_correction_T_max 1.00000
_exptl_absorpt_correction_T_min 0.86147
_exptl_absorpt_correction_type multi-scan
_exptl_absorpt_process_details
;
CrysAlisPro 1.171.39.9g (Rigaku Oxford Diffraction, 2015)
Empirical absorption correction using spherical harmonics,
 implemented in SCALE3 ABSPACK scaling algorithm.
;
_exptl_crystal_colour colourless
_exptl_crystal_colour_primary colourless
_exptl_crystal_density_diffrn 1.399
_exptl_crystal_description block
_exptl_crystal_F_000 356
_exptl_crystal_size_max 0.12
_exptl_crystal_size_mid 0.06
_exptl_crystal_size_min 0.04
_refine_diff_density_max 0.677
_refine_diff_density_min -0.436
_refine_diff_density_rms 0.131
_refine_ls_extinction_method none
_refine_ls_goodness_of_fit_ref 1.118
_refine_ls_hydrogen_treatment constr
_refine_ls_matrix_type full
_refine_ls_number_parameters 235
_refine_ls_number_reflns 3650
_refine_ls_number_restraints 0
_refine_ls_restrained_S_all 1.118
_refine_ls_R_factor_all 0.1229
_refine_ls_R_factor_gt 0.0994
_refine_ls_shift/su_max 0.000
_refine_ls_shift/su_mean 0.000
_refine_ls_structure_factor_coef Fsqd
_refine_ls_weighting_details 'w=1/[\s^2^(Fo^2^)+(0.1380P)^2^+1.5630P] where P=(Fo^2^+2Fc^2^)/3'
_refine_ls_weighting_scheme calc
_refine_ls_wR_factor_gt 0.2643
_refine_ls_wR_factor_ref 0.2788
_reflns_Friedel_coverage 0.000
_reflns_number_gt 2785
_reflns_number_total 3650
_reflns_threshold_expression 'I > 2\s(I)'
_cod_data_source_file c8dt01256c2.cif
_cod_data_source_block 2017ncs0036z
_cod_depositor_comments 'Adding full bibliography for 7046189--7046200.cif.'
_cod_database_code 7046192
_shelx_shelxl_version_number 2014/7
_chemical_oxdiff_formula 'C42 H32 N12 O6 F6 S2 Zn2'
_shelx_space_group_comment
;
The symmetry employed for this shelxl refinement is uniquely defined
by the following loop, which should always be used as a source of
symmetry information in preference to the above space-group names.
They are only intended as comments.
;
_reflns_odcompleteness_completeness 99.97
_reflns_odcompleteness_iscentric 1
_reflns_odcompleteness_theta 27.42
_olex2_refinement_description
;
1. Fixed Uiso
 At 1.2 times of:
  All C(H) groups, All C(H,H) groups
2.a Secondary CH2 refined with riding coordinates:
 C14(H14A,H14B), C7(H7A,H7B)
2.b Aromatic/amide H refined with riding coordinates:
 C3(H3), C11(H11), C4(H4), C19(H19), C6(H6), C18(H18), C17(H17), C9(H9),
 C5(H5), C12(H12), C10(H10), C20(H20)
;
_olex2_submission_special_instructions 'No special instructions were received'
_oxdiff_exptl_absorpt_empirical_details
;
Empirical correction (ABSPACK) includes:
- Absorption correction using spherical harmonics
- Frame scaling
- Detector area scaling
;
_oxdiff_exptl_absorpt_empirical_full_max 3.029
_oxdiff_exptl_absorpt_empirical_full_min 0.351

loop_
_space_group_symop_operation_xyz
'x, y, z'
'-x, -y, -z'

loop_
_atom_site_label
_atom_site_type_symbol
_atom_site_fract_x
_atom_site_fract_y
_atom_site_fract_z
_atom_site_U_iso_or_equiv
_atom_site_adp_type
_atom_site_occupancy
_atom_site_site_symmetry_order
_atom_site_calc_flag
_atom_site_refinement_flags_posn
N1 N 0.0097(5) 0.8657(4) 0.36059(17) 0.0222(6) Uani 1 1 d .
N2 N -0.2129(5) 0.9081(4) 0.34464(18) 0.0270(7) Uani 1 1 d .
N4 N 0.6713(5) 0.8466(4) 0.13550(18) 0.0254(7) Uani 1 1 d .
N5 N 0.8603(5) 0.8809(5) 0.14924(19) 0.0289(7) Uani 1 1 d .
N3 N -0.3138(5) 0.8797(4) 0.40478(19) 0.0276(7) Uani 1 1 d .
N6 N 0.9832(5) 0.8523(5) 0.08955(19) 0.0303(7) Uani 1 1 d .
C15 C 0.6734(6) 0.7935(5) 0.0642(2) 0.0227(7) Uani 1 1 d .
C13 C 0.4913(6) 0.6860(5) 0.2247(2) 0.0225(7) Uani 1 1 d .
C16 C 0.8756(6) 0.7963(5) 0.0350(2) 0.0258(8) Uani 1 1 d .
C1 C 0.0559(6) 0.8046(4) 0.4334(2) 0.0209(7) Uani 1 1 d .
C14 C 0.5022(6) 0.8701(5) 0.1934(2) 0.0251(8) Uani 1 1 d .
H14A H 0.3541 0.9504 0.1730 0.030 Uiso 1 1 calc R
H14B H 0.5350 0.9348 0.2342 0.030 Uiso 1 1 calc R
C2 C -0.1531(6) 0.8137(5) 0.4616(2) 0.0244(8) Uani 1 1 d .
C8 C 0.3218(5) 0.6921(5) 0.27507(19) 0.0207(7) Uani 1 1 d .
C3 C -0.1711(6) 0.7611(5) 0.5367(2) 0.0277(8) Uani 1 1 d .
H3 H -0.3092 0.7685 0.5566 0.033 Uiso 1 1 calc R
C11 C 0.6259(7) 0.3442(5) 0.2303(2) 0.0292(8) Uani 1 1 d .
H11 H 0.7313 0.2277 0.2165 0.035 Uiso 1 1 calc R
C4 C 0.0245(6) 0.6981(5) 0.5801(2) 0.0267(8) Uani 1 1 d .
H4 H 0.0191 0.6612 0.6301 0.032 Uiso 1 1 calc R
C19 C 0.5893(6) 0.6919(5) -0.0486(2) 0.0288(8) Uani 1 1 d .
H19 H 0.4958 0.6552 -0.0781 0.035 Uiso 1 1 calc R
C6 C 0.2558(6) 0.7404(5) 0.4767(2) 0.0260(8) Uani 1 1 d .
H6 H 0.3941 0.7334 0.4571 0.031 Uiso 1 1 calc R
C18 C 0.7915(6) 0.6952(5) -0.0797(2) 0.0272(8) Uani 1 1 d .
H18 H 0.8270 0.6613 -0.1289 0.033 Uiso 1 1 calc R
C17 C 0.9362(6) 0.7474(5) -0.0391(2) 0.0269(8) Uani 1 1 d .
H17 H 1.0691 0.7503 -0.0596 0.032 Uiso 1 1 calc R
C9 C 0.3008(6) 0.5254(5) 0.3002(2) 0.0260(8) Uani 1 1 d .
H9 H 0.1843 0.5304 0.3327 0.031 Uiso 1 1 calc R
C7 C 0.1634(6) 0.8819(5) 0.3025(2) 0.0249(8) Uani 1 1 d .
H7A H 0.2534 0.9467 0.3219 0.030 Uiso 1 1 calc R
H7B H 0.0744 0.9585 0.2605 0.030 Uiso 1 1 calc R
C5 C 0.2340(6) 0.6889(5) 0.5491(2) 0.0275(8) Uani 1 1 d .
H5 H 0.3623 0.6455 0.5798 0.033 Uiso 1 1 calc R
C12 C 0.6452(6) 0.5112(5) 0.2031(2) 0.0259(8) Uani 1 1 d .
H12 H 0.7615 0.5052 0.1704 0.031 Uiso 1 1 calc R
C10 C 0.4525(7) 0.3520(5) 0.2772(2) 0.0301(8) Uani 1 1 d .
H10 H 0.4364 0.2412 0.2936 0.036 Uiso 1 1 calc R
C20 C 0.5250(6) 0.7403(5) 0.0229(2) 0.0279(8) Uani 1 1 d .
H20 H 0.3912 0.7380 0.0429 0.034 Uiso 1 1 calc R

loop_
_atom_site_aniso_label
_atom_site_aniso_U_11
_atom_site_aniso_U_22
_atom_site_aniso_U_33
_atom_site_aniso_U_23
_atom_site_aniso_U_13
_atom_site_aniso_U_12
N1 0.0195(13) 0.0232(14) 0.0230(16) -0.0014(11) -0.0026(11) -0.0071(11)
N2 0.0194(14) 0.0327(17) 0.0267(18) -0.0010(12) -0.0033(12) -0.0075(12)
N4 0.0273(15) 0.0268(15) 0.0251(17) -0.0052(12) 0.0016(12) -0.0134(12)
N5 0.0282(15) 0.0312(16) 0.0331(19) -0.0050(13) 0.0009(13) -0.0174(13)
N3 0.0197(14) 0.0290(16) 0.0317(18) -0.0018(13) -0.0049(13) -0.0067(12)
N6 0.0291(16) 0.0364(18) 0.0318(19) -0.0066(13) 0.0032(13) -0.0191(14)
C15 0.0219(16) 0.0198(16) 0.0245(19) -0.0002(13) 0.0000(13) -0.0062(12)
C13 0.0239(16) 0.0211(16) 0.0207(18) -0.0004(13) -0.0065(14) -0.0067(13)
C16 0.0242(16) 0.0220(17) 0.031(2) 0.0021(14) -0.0016(14) -0.0097(13)
C1 0.0213(16) 0.0164(15) 0.0242(19) -0.0003(12) -0.0004(13) -0.0063(12)
C14 0.0266(17) 0.0213(16) 0.028(2) -0.0040(13) 0.0021(14) -0.0095(13)
C2 0.0196(15) 0.0220(17) 0.032(2) -0.0064(14) -0.0013(14) -0.0074(13)
C8 0.0214(15) 0.0181(15) 0.0209(18) -0.0006(12) -0.0050(13) -0.0059(12)
C3 0.0264(17) 0.0260(18) 0.033(2) -0.0035(14) 0.0041(15) -0.0131(14)
C11 0.036(2) 0.0167(16) 0.028(2) -0.0024(13) -0.0077(16) -0.0034(14)
C4 0.0327(19) 0.0249(17) 0.0234(19) -0.0003(14) -0.0008(15) -0.0124(14)
C19 0.0265(17) 0.0313(19) 0.028(2) -0.0004(15) -0.0066(15) -0.0103(15)
C6 0.0201(16) 0.0270(18) 0.032(2) -0.0041(14) -0.0002(14) -0.0099(13)
C18 0.0299(18) 0.0243(17) 0.024(2) -0.0004(14) 0.0011(15) -0.0066(14)
C17 0.0221(16) 0.0254(18) 0.032(2) 0.0009(14) 0.0034(15) -0.0085(14)
C9 0.0316(18) 0.0236(17) 0.025(2) -0.0012(13) 0.0000(15) -0.0126(14)
C7 0.0240(16) 0.0219(17) 0.027(2) 0.0008(13) 0.0001(14) -0.0071(13)
C5 0.0243(17) 0.0242(17) 0.033(2) -0.0020(14) -0.0042(15) -0.0084(14)
C12 0.0225(16) 0.0260(18) 0.0234(19) -0.0025(13) -0.0021(14) -0.0030(13)
C10 0.044(2) 0.0195(17) 0.026(2) 0.0009(14) -0.0031(16) -0.0119(15)
C20 0.0251(17) 0.0296(19) 0.031(2) -0.0005(15) 0.0003(15) -0.0126(14)

loop_
_atom_type_symbol
_atom_type_description
_atom_type_scat_dispersion_real
_atom_type_scat_dispersion_imag
_atom_type_scat_source
C C 0.0033 0.0016 'International Tables Vol C Tables 4.2.6.8 and 6.1.1.4'
H H 0.0000 0.0000 'International Tables Vol C Tables 4.2.6.8 and 6.1.1.4'
N N 0.0061 0.0033 'International Tables Vol C Tables 4.2.6.8 and 6.1.1.4'

loop_
_geom_angle_atom_site_label_1
_geom_angle_atom_site_label_2
_geom_angle_atom_site_label_3
_geom_angle
N2 N1 C1 110.2(3)
N2 N1 C7 120.7(3)
C1 N1 C7 129.1(3)
N3 N2 N1 109.3(3)
N5 N4 C14 120.5(3)
C15 N4 N5 109.9(3)
C15 N4 C14 129.6(3)
N6 N5 N4 109.2(3)
N2 N3 C2 107.8(3)
N5 N6 C16 108.2(3)
N4 C15 C16 104.3(3)
N4 C15 C20 133.0(3)
C16 C15 C20 122.7(3)
C8 C13 C14 119.5(3)
C12 C13 C14 121.4(3)
C12 C13 C8 119.1(3)
N6 C16 C15 108.4(3)
N6 C16 C17 131.2(3)
C15 C16 C17 120.4(3)
N1 C1 C2 104.0(3)
N1 C1 C6 132.9(3)
C2 C1 C6 123.1(3)
N4 C14 C13 114.5(3)
N4 C14 H14A 108.6
N4 C14 H14B 108.6
C13 C14 H14A 108.6
C13 C14 H14B 108.6
H14A C14 H14B 107.6
N3 C2 C1 108.7(3)
N3 C2 C3 131.1(3)
C1 C2 C3 120.2(3)
C13 C8 C9 120.0(3)
C13 C8 C7 119.1(3)
C9 C8 C7 120.9(3)
C2 C3 H3 121.4
C4 C3 C2 117.3(3)
C4 C3 H3 121.4
C12 C11 H11 119.9
C10 C11 H11 119.9
C10 C11 C12 120.2(3)
C3 C4 H4 119.7
C3 C4 C5 120.7(4)
C5 C4 H4 119.7
C18 C19 H19 118.6
C20 C19 H19 118.6
C20 C19 C18 122.9(4)
C1 C6 H6 122.3
C5 C6 C1 115.5(3)
C5 C6 H6 122.3
C19 C18 H18 119.3
C17 C18 C19 121.3(4)
C17 C18 H18 119.3
C16 C17 H17 121.4
C18 C17 C16 117.1(3)
C18 C17 H17 121.4
C8 C9 H9 119.8
C10 C9 C8 120.4(3)
C10 C9 H9 119.8
N1 C7 C8 113.2(3)
N1 C7 H7A 108.9
N1 C7 H7B 108.9
C8 C7 H7A 108.9
C8 C7 H7B 108.9
H7A C7 H7B 107.8
C4 C5 H5 118.4
C6 C5 C4 123.2(3)
C6 C5 H5 118.4
C13 C12 C11 120.3(3)
C13 C12 H12 119.8
C11 C12 H12 119.8
C11 C10 C9 119.9(3)
C11 C10 H10 120.1
C9 C10 H10 120.1
C15 C20 H20 122.2
C19 C20 C15 115.6(3)
C19 C20 H20 122.2

loop_
_geom_bond_atom_site_label_1
_geom_bond_atom_site_label_2
_geom_bond_distance
N1 N2 1.359(4)
N1 C1 1.360(5)
N1 C7 1.458(5)
N2 N3 1.303(5)
N4 N5 1.359(4)
N4 C15 1.356(5)
N4 C14 1.456(5)
N5 N6 1.296(5)
N3 C2 1.382(5)
N6 C16 1.375(5)
C15 C16 1.396(5)
C15 C20 1.397(5)
C13 C14 1.523(5)
C13 C8 1.391(5)
C13 C12 1.391(5)
C16 C17 1.405(6)
C1 C2 1.400(5)
C1 C6 1.402(5)
C14 H14A 0.9700
C14 H14B 0.9700
C2 C3 1.403(5)
C8 C9 1.392(5)
C8 C7 1.517(5)
C3 H3 0.9300
C3 C4 1.382(5)
C11 H11 0.9300
C11 C12 1.400(5)
C11 C10 1.368(6)
C4 H4 0.9300
C4 C5 1.422(5)
C19 H19 0.9300
C19 C18 1.411(5)
C19 C20 1.365(6)
C6 H6 0.9300
C6 C5 1.359(5)
C18 H18 0.9300
C18 C17 1.367(5)
C17 H17 0.9300
C9 H9 0.9300
C9 C10 1.387(5)
C7 H7A 0.9700
C7 H7B 0.9700
C5 H5 0.9300
C12 H12 0.9300
C10 H10 0.9300
C20 H20 0.9300
